data_8103484
loop_
_publ_author_name
'Liebertz, J.'
'Froehlich, R.'

_publ_section_title
;
 Struktur und Kristallchemie von Ba2 M(B3 O6)2 mit M=Ca,Cd,Mg,Co und Ni
;
_journal_name_full 'Zeitschrift fuer Kristallographie (149,1979-)'
_journal_page_first 293
_journal_page_last 297
_journal_paper_doi 10.1524/zkri.1984.168.1-4.293
_journal_volume 168
_journal_year 1984
_chemical_formula_sum 'B6 Ba2 Ca O12'
_chemical_name_systematic 'Ba2 Ca (B3 O6)2'
_space_group_IT_number 148
_symmetry_space_group_name_Hall '-R 3'
_symmetry_space_group_name_H-M 'R -3 :H'
_cell_angle_alpha 90
_cell_angle_beta 90
_cell_angle_gamma 120
_cell_formula_units_Z 3
_cell_length_a 7.165
_cell_length_b 7.165
_cell_length_c 17.68
_cell_volume 786.041
_citation_journal_id_ASTM ZEKRDZ
_cod_data_source_file boron4-x_212.cif
_cod_data_source_block B6Ba2Ca1O12
_cod_original_cell_volume 786.0411
_cod_original_formula_sum 'B6 Ba2 Ca1 O12'
_cod_database_code 8103484

loop_
_symmetry_equiv_pos_as_xyz
x,y,z
-y,x-y,z
-x+y,-x,z
-x,-y,-z
y,-x+y,-z
x-y,x,-z
x+2/3,y+1/3,z+1/3
-y+2/3,x-y+1/3,z+1/3
-x+y+2/3,-x+1/3,z+1/3
-x+2/3,-y+1/3,-z+1/3
y+2/3,-x+y+1/3,-z+1/3
x-y+2/3,x+1/3,-z+1/3
x+1/3,y+2/3,z+2/3
-y+1/3,x-y+2/3,z+2/3
-x+y+1/3,-x+2/3,z+2/3
-x+1/3,-y+2/3,-z+2/3
y+1/3,-x+y+2/3,-z+2/3
x-y+1/3,x+2/3,-z+2/3

loop_
_atom_site_label
_atom_site_type_symbol
_atom_site_fract_x
_atom_site_fract_y
_atom_site_fract_z
_atom_site_occupancy
_atom_site_U_iso_or_equiv
B1 B+3 0.3802 -0.115 0.2505 1 0.0
O1 O-2 0.543 -0.1665 0.2524 1 0.0
Ca1 Ca+2 0 0 0 1 0.0
Ba1 Ba+2 0 0 0.20864 1 0.0
O2 O-2 0.415 0.0835 0.2463 1 0.0
